data_4105282
loop_
_publ_author_name
'Thomas Cadenbach'
'Timo Bollermann'
'Christian Gemel'
'Mustafa Tombul'
'Israel Fernandez'
'Moritz von Hopffgarten'
'Gernot Frenking'
'Roland A. Fischer'

_publ_contact_author_address
;
 Lehrstuhl fuer Anorganische Chemie 2
 Organometallics and Materials
 Ruhr-Universitaet Bochum
 Universitaetsstrasse 150
 44780 Bochum (Germany)
;
_publ_contact_author_email roland.fischer@ruhr-uni-bochum.de
_publ_contact_author_fax '0049 234 3214174'
_publ_contact_author_name 'Roland A. Fischer'
_publ_contact_author_phone '0049 234 3224174'
_publ_section_title
;
 Molecular Alloys, Linking Organometallics with Intermetallic Hume-Rothery
 Phases: The Highly Coordinated Transition Metal Compounds [M(ZnR)n] (n >=
 8) Containing Organo-Zinc Ligands
;
_journal_name_full 'Journal of the American Chemical Society'
_journal_page_first 16063
_journal_page_last 16077
_journal_paper_doi 10.1021/ja904061w
_journal_volume 131
_journal_year 2009
_chemical_formula_sum 'C52 H84 Ru Zn10'
_chemical_formula_weight 1463.96
_chemical_name_systematic
; 
 ? 
;
_space_group_IT_number 14
_symmetry_cell_setting monoclinic
_symmetry_space_group_name_Hall '-P 2yn'
_symmetry_space_group_name_H-M 'P 1 21/n 1'
_atom_sites_solution_hydrogens geom
_atom_sites_solution_primary direct
_atom_sites_solution_secondary difmap
_audit_creation_method SHELXL-97
_cell_angle_alpha 90.00
_cell_angle_beta 94.516(7)
_cell_angle_gamma 90.00
_cell_formula_units_Z 4
_cell_length_a 17.2946(11)
_cell_length_b 17.390(2)
_cell_length_c 18.725(2)
_cell_measurement_reflns_used 200
_cell_measurement_temperature 113(2)
_cell_measurement_theta_max 25
_cell_measurement_theta_min 0
_cell_volume 5614.1(10)
_computing_cell_refinement
;
CrysAlis RED, Oxford Diffraction Ltd.,
Version 1.170.32 (release 06.06.2003 CrysAlis170 VC++)
(compiled Jun  6 2003,13:53:32)
;
_computing_data_collection
;
CrysAlis CCD, Oxford Diffraction Ltd.,
Version 1.170.32 (release 06.06.2003 CrysAlis170 VC++)
(compiled Jun  6 2003,13:53:32)
;
_computing_data_reduction
;
CrysAlis RED, Oxford Diffraction Ltd.,
Version 1.170.32 (release 06.06.2003 CrysAlis170 VC++)
(compiled Jun  6 2003,13:53:32)
;
_computing_structure_refinement 'SHELXL-97 (Sheldrick, 1997)'
_computing_structure_solution 'SHELXS-97 (Sheldrick, 1990)'
_diffrn_ambient_temperature 113(2)
_diffrn_measured_fraction_theta_full 0.993
_diffrn_measured_fraction_theta_max 0.993
_diffrn_measurement_device_type 'multiwire proportional'
_diffrn_measurement_method 'phi and omega scans'
_diffrn_radiation_monochromator graphite
_diffrn_radiation_source 'fine-focus sealed tube'
_diffrn_radiation_type MoK\a
_diffrn_radiation_wavelength 0.71073
_diffrn_reflns_av_R_equivalents 0.1273
_diffrn_reflns_av_sigmaI/netI 0.2767
_diffrn_reflns_limit_h_max 22
_diffrn_reflns_limit_h_min -22
_diffrn_reflns_limit_k_max 17
_diffrn_reflns_limit_k_min -22
_diffrn_reflns_limit_l_max 23
_diffrn_reflns_limit_l_min -24
_diffrn_reflns_number 57352
_diffrn_reflns_theta_full 27.74
_diffrn_reflns_theta_max 27.74
_diffrn_reflns_theta_min 2.58
_exptl_absorpt_coefficient_mu 4.481
_exptl_absorpt_correction_T_max 0.501
_exptl_absorpt_correction_T_min 0.333
_exptl_absorpt_correction_type empirical
_exptl_absorpt_process_details sadabs
_exptl_crystal_colour yellow
_exptl_crystal_density_diffrn 1.732
_exptl_crystal_description prism
_exptl_crystal_F_000 2960
_exptl_crystal_size_max 0.25
_exptl_crystal_size_mid 0.25
_exptl_crystal_size_min 0.15
_refine_diff_density_max 1.387
_refine_diff_density_min -0.910
_refine_diff_density_rms 0.170
_refine_ls_extinction_method none
_refine_ls_goodness_of_fit_ref 0.832
_refine_ls_hydrogen_treatment constr
_refine_ls_matrix_type full
_refine_ls_number_parameters 285
_refine_ls_number_reflns 13125
_refine_ls_number_restraints 0
_refine_ls_restrained_S_all 0.832
_refine_ls_R_factor_all 0.1580
_refine_ls_R_factor_gt 0.0468
_refine_ls_shift/su_max 0.051
_refine_ls_shift/su_mean 0.001
_refine_ls_structure_factor_coef Fsqd
_refine_ls_weighting_details 'calc w=1/[\s^2^(Fo^2^)+(0.0291P)^2^+0.0000P] where P=(Fo^2^+2Fc^2^)/3'
_refine_ls_weighting_scheme calc
_refine_ls_wR_factor_gt 0.0839
_refine_ls_wR_factor_ref 0.1084
_reflns_number_gt 4409
_reflns_number_total 13125
_reflns_threshold_expression >2sigma(I)
_cod_data_source_file ja904061w_si_002_04.cif
_cod_data_source_block 5
_cod_original_cell_volume 5614.4(10)
_cod_database_code 4105282

loop_
_symmetry_equiv_pos_as_xyz
'x, y, z'
'-x+1/2, y+1/2, -z+1/2'
'-x, -y, -z'
'x-1/2, -y-1/2, z-1/2'

loop_
_atom_site_label
_atom_site_type_symbol
_atom_site_fract_x
_atom_site_fract_y
_atom_site_fract_z
_atom_site_U_iso_or_equiv
_atom_site_adp_type
_atom_site_occupancy
_atom_site_symmetry_multiplicity
_atom_site_calc_flag
_atom_site_refinement_flags
_atom_site_disorder_assembly
_atom_site_disorder_group
Ru1 Ru 0.80598(4) 0.22012(3) 0.51472(3) 0.01750(16) Uani 1 1 d . A .
Zn1 Zn 0.82503(6) 0.10480(6) 0.59349(5) 0.0288(3) Uani 1 1 d . . .
Zn2 Zn 0.67747(6) 0.15434(6) 0.53650(5) 0.0277(3) Uani 1 1 d . . .
Zn3 Zn 0.93347(6) 0.15748(6) 0.49743(5) 0.0328(3) Uani 1 1 d . . .
Zn4 Zn 0.78655(6) 0.10012(5) 0.44310(5) 0.0286(3) Uani 1 1 d . . .
Zn5 Zn 0.69754(6) 0.24442(6) 0.42146(5) 0.0307(3) Uani 1 1 d . A .
Zn6 Zn 0.90652(5) 0.24470(6) 0.61994(5) 0.0260(3) Uani 1 1 d . . .
Zn7 Zn 0.84670(6) 0.23746(6) 0.38681(5) 0.0337(3) Uani 1 1 d . . .
Zn8 Zn 0.90055(6) 0.32513(6) 0.49720(5) 0.0348(3) Uani 1 1 d . . .
Zn9 Zn 0.75160(6) 0.25329(6) 0.63045(5) 0.0274(3) Uani 1 1 d . . .
Zn10 Zn 0.74768(6) 0.35435(5) 0.51814(5) 0.0295(3) Uani 1 1 d . . .
C17 C 1.0079(5) 0.1896(5) 0.6873(4) 0.027(2) Uiso 1 1 d . . .
C18 C 0.9511(4) 0.2134(4) 0.7338(4) 0.0204(19) Uiso 1 1 d . . .
C19 C 0.9447(5) 0.2949(5) 0.7305(4) 0.028(2) Uiso 1 1 d . . .
C20 C 0.9972(5) 0.3193(4) 0.6825(4) 0.024(2) Uiso 1 1 d . . .
C21 C 1.0372(5) 0.2564(5) 0.6573(4) 0.032(2) Uiso 1 1 d . . .
C22 C 1.0404(5) 0.1075(5) 0.6823(4) 0.041(2) Uiso 1 1 d . . .
H22A H 1.0840 0.1007 0.7184 0.061 Uiso 1 1 calc R . .
H22B H 1.0582 0.0992 0.6345 0.061 Uiso 1 1 calc R . .
H22C H 0.9996 0.0702 0.6908 0.061 Uiso 1 1 calc R . .
C23 C 0.9116(5) 0.1625(5) 0.7843(4) 0.042(2) Uiso 1 1 d . . .
H23A H 0.9435 0.1588 0.8298 0.062 Uiso 1 1 calc R . .
H23B H 0.9045 0.1112 0.7633 0.062 Uiso 1 1 calc R . .
H23C H 0.8609 0.1843 0.7929 0.062 Uiso 1 1 calc R . .
C24 C 0.8997(5) 0.3441(5) 0.7784(4) 0.038(2) Uiso 1 1 d . . .
H24A H 0.9324 0.3566 0.8220 0.057 Uiso 1 1 calc R . .
H24B H 0.8536 0.3161 0.7913 0.057 Uiso 1 1 calc R . .
H24C H 0.8838 0.3917 0.7533 0.057 Uiso 1 1 calc R . .
C25 C 1.0215(5) 0.4000(5) 0.6747(4) 0.043(3) Uiso 1 1 d . . .
H25A H 1.0627 0.4122 0.7119 0.064 Uiso 1 1 calc R . .
H25B H 0.9770 0.4340 0.6796 0.064 Uiso 1 1 calc R . .
H25C H 1.0409 0.4073 0.6274 0.064 Uiso 1 1 calc R . .
C26 C 1.1011(5) 0.2577(6) 0.6073(5) 0.054(3) Uiso 1 1 d . . .
H26A H 1.1512 0.2635 0.6350 0.081 Uiso 1 1 calc R . .
H26B H 1.0931 0.3009 0.5740 0.081 Uiso 1 1 calc R . .
H26C H 1.1007 0.2094 0.5802 0.081 Uiso 1 1 calc R . .
C27 C 0.6200(5) 0.0344(5) 0.5501(5) 0.040(2) Uiso 1 1 d . . .
C28 C 0.5815(5) 0.0717(5) 0.4905(5) 0.038(2) Uiso 1 1 d . . .
C29 C 0.5468(5) 0.1405(5) 0.5142(4) 0.031(2) Uiso 1 1 d . . .
C30 C 0.5638(5) 0.1458(5) 0.5900(5) 0.040(2) Uiso 1 1 d . . .
C31 C 0.6102(5) 0.0801(5) 0.6110(5) 0.038(2) Uiso 1 1 d . . .
C32 C 0.6604(6) -0.0419(5) 0.5502(5) 0.056(3) Uiso 1 1 d . . .
H32A H 0.6230 -0.0830 0.5575 0.085 Uiso 1 1 calc R . .
H32B H 0.7019 -0.0431 0.5890 0.085 Uiso 1 1 calc R . .
H32C H 0.6826 -0.0495 0.5042 0.085 Uiso 1 1 calc R . .
C33 C 0.5702(5) 0.0426(5) 0.4155(4) 0.048(3) Uiso 1 1 d . . .
H33A H 0.5255 0.0079 0.4111 0.072 Uiso 1 1 calc R . .
H33B H 0.6168 0.0148 0.4036 0.072 Uiso 1 1 calc R . .
H33C H 0.5610 0.0860 0.3826 0.072 Uiso 1 1 calc R . .
C34 C 0.4908(5) 0.1930(5) 0.4727(5) 0.050(3) Uiso 1 1 d . . .
H34A H 0.4384 0.1714 0.4717 0.075 Uiso 1 1 calc R . .
H34B H 0.5059 0.1983 0.4236 0.075 Uiso 1 1 calc R . .
H34C H 0.4915 0.2437 0.4957 0.075 Uiso 1 1 calc R . .
C35 C 0.5262(5) 0.2028(5) 0.6392(4) 0.046(3) Uiso 1 1 d . . .
H35A H 0.4778 0.1809 0.6542 0.069 Uiso 1 1 calc R . .
H35B H 0.5149 0.2510 0.6133 0.069 Uiso 1 1 calc R . .
H35C H 0.5617 0.2130 0.6815 0.069 Uiso 1 1 calc R . .
C36 C 0.6332(6) 0.0551(6) 0.6864(5) 0.060(3) Uiso 1 1 d . . .
H36A H 0.5918 0.0236 0.7041 0.090 Uiso 1 1 calc R . .
H36B H 0.6418 0.1005 0.7170 0.090 Uiso 1 1 calc R . .
H36C H 0.6810 0.0248 0.6873 0.090 Uiso 1 1 calc R . .
C37 C 0.8272(5) 0.2794(5) 0.2722(5) 0.041(2) Uiso 1 1 d . . .
C38 C 0.8300(6) 0.1957(5) 0.2702(5) 0.049(3) Uiso 1 1 d . . .
C39 C 0.9068(5) 0.1779(5) 0.2945(4) 0.039(2) Uiso 1 1 d . . .
C40 C 0.9495(5) 0.2408(5) 0.3123(4) 0.041(2) Uiso 1 1 d . . .
C41 C 0.9002(5) 0.3075(5) 0.2995(5) 0.043(3) Uiso 1 1 d . . .
C42 C 0.7620(6) 0.3306(6) 0.2419(5) 0.060(3) Uiso 1 1 d . . .
H42A H 0.7677 0.3401 0.1910 0.089 Uiso 1 1 calc R . .
H42B H 0.7639 0.3796 0.2678 0.089 Uiso 1 1 calc R . .
H42C H 0.7122 0.3054 0.2474 0.089 Uiso 1 1 calc R . .
C43 C 0.7656(5) 0.1485(5) 0.2398(5) 0.053(3) Uiso 1 1 d . . .
H43A H 0.7725 0.1381 0.1892 0.079 Uiso 1 1 calc R . .
H43B H 0.7167 0.1759 0.2437 0.079 Uiso 1 1 calc R . .
H43C H 0.7646 0.0998 0.2661 0.079 Uiso 1 1 calc R . .
C44 C 0.9381(6) 0.0993(6) 0.2922(5) 0.064(3) Uiso 1 1 d . . .
H44A H 0.9604 0.0910 0.2464 0.095 Uiso 1 1 calc R . .
H44B H 0.8963 0.0621 0.2973 0.095 Uiso 1 1 calc R . .
H44C H 0.9784 0.0924 0.3315 0.095 Uiso 1 1 calc R . .
C45 C 1.0333(6) 0.2403(6) 0.3372(5) 0.077(4) Uiso 1 1 d . . .
H45A H 1.0644 0.2414 0.2956 0.116 Uiso 1 1 calc R . .
H45B H 1.0454 0.1936 0.3651 0.116 Uiso 1 1 calc R . .
H45C H 1.0454 0.2856 0.3672 0.116 Uiso 1 1 calc R . .
C46 C 0.9258(6) 0.3938(6) 0.3005(5) 0.068(3) Uiso 1 1 d . . .
H46A H 0.9483 0.4063 0.2554 0.102 Uiso 1 1 calc R . .
H46B H 0.9646 0.4025 0.3407 0.102 Uiso 1 1 calc R . .
H46C H 0.8806 0.4267 0.3059 0.102 Uiso 1 1 calc R . .
C47 C 0.8433(5) 0.0074(5) 0.6495(5) 0.042(3) Uiso 1 1 d . . .
H47A H 0.8692 -0.0301 0.6205 0.064 Uiso 1 1 calc R . .
H47B H 0.7935 -0.0135 0.6620 0.064 Uiso 1 1 calc R . .
H47C H 0.8761 0.0183 0.6934 0.064 Uiso 1 1 calc R . .
C48 C 0.6139(5) 0.2494(5) 0.3459(4) 0.051(3) Uiso 1 1 d . . .
H48A H 0.5901 0.3006 0.3456 0.077 Uiso 1 1 calc R A .
H48B H 0.5749 0.2104 0.3544 0.077 Uiso 1 1 calc R . .
H48C H 0.6348 0.2399 0.2995 0.077 Uiso 1 1 calc R . .
C49 C 0.7793(5) 0.0031(5) 0.3931(4) 0.042(3) Uiso 1 1 d . . .
H49A H 0.8181 -0.0325 0.4150 0.063 Uiso 1 1 calc R . .
H49B H 0.7886 0.0111 0.3427 0.063 Uiso 1 1 calc R . .
H49C H 0.7273 -0.0186 0.3962 0.063 Uiso 1 1 calc R . .
C50 C 0.9850(5) 0.3978(5) 0.4845(5) 0.052(3) Uiso 1 1 d . . .
H50A H 0.9651 0.4505 0.4857 0.079 Uiso 1 1 calc R . .
H50B H 1.0063 0.3883 0.4383 0.079 Uiso 1 1 calc R . .
H50C H 1.0260 0.3908 0.5232 0.079 Uiso 1 1 calc R . .
C51 C 0.7133(5) 0.2707(5) 0.7255(4) 0.045(3) Uiso 1 1 d . . .
H51A H 0.6913 0.3225 0.7274 0.068 Uiso 1 1 calc R . .
H51B H 0.7564 0.2657 0.7625 0.068 Uiso 1 1 calc R . .
H51C H 0.6733 0.2326 0.7340 0.068 Uiso 1 1 calc R . .
C52 C 1.0294(5) 0.1018(5) 0.4811(5) 0.052(3) Uiso 1 1 d . . .
H52A H 1.0206 0.0464 0.4851 0.079 Uiso 1 1 calc R . .
H52B H 1.0707 0.1177 0.5170 0.079 Uiso 1 1 calc R . .
H52C H 1.0449 0.1137 0.4331 0.079 Uiso 1 1 calc R . .
C7A C 0.7643(3) 0.4835(3) 0.5573(3) 0.018(3) Uiso 0.689(8) 1 d PG A 1
C8A C 0.6977(3) 0.4538(3) 0.5866(3) 0.022(3) Uiso 0.689(8) 1 d PG A 1
C9A C 0.6419(3) 0.4375(3) 0.5295(3) 0.036(4) Uiso 0.689(8) 1 d PG A 1
C10A C 0.6740(3) 0.4571(3) 0.4649(3) 0.045(8) Uiso 0.689(8) 1 d PG A 1
C11A C 0.7497(3) 0.4855(3) 0.4820(3) 0.025(3) Uiso 0.689(8) 1 d PG A 1
C12A C 0.8378(4) 0.5085(5) 0.5988(4) 0.054(5) Uiso 0.689(8) 1 d PG A 1
H12A H 0.8344 0.5633 0.6103 0.081 Uiso 0.689(8) 1 calc PR A 1
H12B H 0.8819 0.4998 0.5699 0.081 Uiso 0.689(8) 1 calc PR A 1
H12C H 0.8451 0.4787 0.6432 0.081 Uiso 0.689(8) 1 calc PR A 1
C13A C 0.6880(4) 0.4417(5) 0.6647(4) 0.074(6) Uiso 0.689(8) 1 d PG A 1
H13A H 0.6665 0.4884 0.6848 0.111 Uiso 0.689(8) 1 calc PR A 1
H13B H 0.7385 0.4304 0.6899 0.111 Uiso 0.689(8) 1 calc PR A 1
H13C H 0.6526 0.3985 0.6705 0.111 Uiso 0.689(8) 1 calc PR A 1
C14A C 0.5624(5) 0.4050(5) 0.5363(4) 0.055(5) Uiso 0.689(8) 1 d PG A 1
H14A H 0.5254 0.4472 0.5403 0.082 Uiso 0.689(8) 1 calc PR A 1
H14B H 0.5631 0.3726 0.5791 0.082 Uiso 0.689(8) 1 calc PR A 1
H14C H 0.5468 0.3741 0.4938 0.082 Uiso 0.689(8) 1 calc PR A 1
C15A C 0.6346(5) 0.4491(5) 0.3909(4) 0.064(5) Uiso 0.689(8) 1 d PG A 1
H15A H 0.6069 0.4968 0.3776 0.096 Uiso 0.689(8) 1 calc PR A 1
H15B H 0.5977 0.4063 0.3900 0.096 Uiso 0.689(8) 1 calc PR A 1
H15C H 0.6735 0.4391 0.3567 0.096 Uiso 0.689(8) 1 calc PR A 1
C16A C 0.8048(4) 0.5131(5) 0.4295(4) 0.043(4) Uiso 0.689(8) 1 d PG A 1
H16A H 0.7971 0.5682 0.4210 0.065 Uiso 0.689(8) 1 calc PR A 1
H16B H 0.7951 0.4851 0.3843 0.065 Uiso 0.689(8) 1 calc PR A 1
H16C H 0.8583 0.5039 0.4491 0.065 Uiso 0.689(8) 1 calc PR A 1
C7B C 0.7319(6) 0.4593(7) 0.5751(6) 0.020(6) Uiso 0.311(8) 1 d PG A 2
C8B C 0.6572(5) 0.4315(6) 0.5729(5) 0.032(8) Uiso 0.311(8) 1 d PG A 2
C9B C 0.6280(5) 0.4297(5) 0.5024(5) 0.013(6) Uiso 0.311(8) 1 d PG A 2
C10B C 0.6846(6) 0.4564(6) 0.4610(6) 0.020(12) Uiso 0.311(8) 1 d PG A 2
C11B C 0.7488(7) 0.4747(7) 0.5059(6) 0.017(7) Uiso 0.311(8) 1 d PG A 2
C12B C 0.7840(8) 0.4706(8) 0.6397(7) 0.20(3) Uiso 0.311(8) 1 d PG A 2
H12D H 0.7745 0.5212 0.6603 0.299 Uiso 0.311(8) 1 calc PR A 2
H12E H 0.8380 0.4676 0.6273 0.299 Uiso 0.311(8) 1 calc PR A 2
H12F H 0.7746 0.4305 0.6747 0.299 Uiso 0.311(8) 1 calc PR A 2
C13B C 0.6160(5) 0.4079(6) 0.6347(4) 0.106(16) Uiso 0.311(8) 1 d PG A 2
H13D H 0.5834 0.4504 0.6491 0.159 Uiso 0.311(8) 1 calc PR A 2
H13E H 0.6537 0.3944 0.6745 0.159 Uiso 0.311(8) 1 calc PR A 2
H13F H 0.5834 0.3632 0.6218 0.159 Uiso 0.311(8) 1 calc PR A 2
C14B C 0.5504(4) 0.4039(4) 0.4760(4) 0.054(10) Uiso 0.311(8) 1 d PG A 2
H14D H 0.5146 0.4476 0.4743 0.081 Uiso 0.311(8) 1 calc PR A 2
H14E H 0.5324 0.3645 0.5082 0.081 Uiso 0.311(8) 1 calc PR A 2
H14F H 0.5522 0.3823 0.4278 0.081 Uiso 0.311(8) 1 calc PR A 2
C15B C 0.6778(6) 0.4641(8) 0.3829(6) 0.124(19) Uiso 0.311(8) 1 d PG A 2
H15D H 0.6521 0.5127 0.3695 0.186 Uiso 0.311(8) 1 calc PR A 2
H15E H 0.6472 0.4212 0.3617 0.186 Uiso 0.311(8) 1 calc PR A 2
H15F H 0.7296 0.4633 0.3652 0.186 Uiso 0.311(8) 1 calc PR A 2
C16B C 0.8222(8) 0.5053(8) 0.4841(7) 0.17(2) Uiso 0.311(8) 1 d PG A 2
H16D H 0.8187 0.5613 0.4799 0.251 Uiso 0.311(8) 1 calc PR A 2
H16E H 0.8328 0.4832 0.4377 0.251 Uiso 0.311(8) 1 calc PR A 2
H16F H 0.8643 0.4916 0.5200 0.251 Uiso 0.311(8) 1 calc PR A 2
C1A C 0.2805(3) 0.3013(4) 0.4327(3) 0.077(4) Uiso 1 1 d R A 2
H1AA H 0.2651 0.3132 0.3842 0.092 Uiso 1 1 calc R A 2
C2A C 0.2538(3) 0.2354(4) 0.4632(3) 0.081(4) Uiso 1 1 d R A 2
H2AA H 0.2200 0.2017 0.4357 0.097 Uiso 1 1 calc R A 2
C3A C 0.2761(3) 0.2183(3) 0.5336(3) 0.073(3) Uiso 1 1 d R A 2
H3AA H 0.2577 0.1728 0.5547 0.088 Uiso 1 1 calc R A 2
C4A C 0.3250(3) 0.2671(4) 0.5735(3) 0.068(3) Uiso 1 1 d R A 2
H4AA H 0.3404 0.2552 0.6221 0.081 Uiso 1 1 calc R A 2
C5A C 0.3517(3) 0.3330(3) 0.5430(2) 0.066(3) Uiso 1 1 d R A 2
H5AA H 0.3854 0.3666 0.5706 0.079 Uiso 1 1 calc R A 2
C6A C 0.3294(3) 0.3501(3) 0.4726(3) 0.060(3) Uiso 1 1 d R A 2
H6AA H 0.3478 0.3956 0.4516 0.072 Uiso 1 1 calc R A 2

loop_
_atom_site_aniso_label
_atom_site_aniso_U_11
_atom_site_aniso_U_22
_atom_site_aniso_U_33
_atom_site_aniso_U_23
_atom_site_aniso_U_13
_atom_site_aniso_U_12
Ru1 0.0171(4) 0.0171(4) 0.0180(3) 0.0004(3) -0.0006(3) -0.0027(3)
Zn1 0.0342(7) 0.0239(6) 0.0278(6) 0.0041(5) -0.0013(5) 0.0002(5)
Zn2 0.0247(6) 0.0296(6) 0.0283(6) 0.0009(5) -0.0011(5) -0.0073(5)
Zn3 0.0310(7) 0.0340(7) 0.0335(6) -0.0014(5) 0.0025(5) 0.0038(5)
Zn4 0.0348(7) 0.0222(6) 0.0282(6) -0.0045(5) -0.0009(5) -0.0024(5)
Zn5 0.0290(6) 0.0304(6) 0.0311(6) 0.0020(5) -0.0089(5) -0.0006(5)
Zn6 0.0228(6) 0.0286(6) 0.0255(5) -0.0021(5) -0.0039(4) -0.0028(5)
Zn7 0.0424(7) 0.0326(7) 0.0273(6) 0.0043(5) 0.0106(5) 0.0039(5)
Zn8 0.0360(7) 0.0291(6) 0.0394(7) 0.0036(5) 0.0036(5) -0.0082(5)
Zn9 0.0272(6) 0.0333(6) 0.0215(5) -0.0027(5) 0.0012(4) -0.0014(5)
Zn10 0.0372(7) 0.0214(6) 0.0298(6) -0.0002(5) 0.0006(5) 0.0044(5)

loop_
_atom_type_symbol
_atom_type_description
_atom_type_scat_dispersion_real
_atom_type_scat_dispersion_imag
_atom_type_scat_source
C C 0.0033 0.0016 'International Tables Vol C Tables 4.2.6.8 and 6.1.1.4'
H H 0.0000 0.0000 'International Tables Vol C Tables 4.2.6.8 and 6.1.1.4'
Zn Zn 0.2839 1.4301 'International Tables Vol C Tables 4.2.6.8 and 6.1.1.4'
Ru Ru -1.2594 0.8363 'International Tables Vol C Tables 4.2.6.8 and 6.1.1.4'

loop_
_geom_angle_atom_site_label_1
_geom_angle_atom_site_label_2
_geom_angle_atom_site_label_3
_geom_angle
Zn4 Ru1 Zn8 127.30(5)
Zn4 Ru1 Zn1 69.55(3)
Zn8 Ru1 Zn1 127.55(4)
Zn4 Ru1 Zn5 72.72(4)
Zn8 Ru1 Zn5 104.40(4)
Zn1 Ru1 Zn5 127.34(4)
Zn4 Ru1 Zn9 128.11(4)
Zn8 Ru1 Zn9 103.95(4)
Zn1 Ru1 Zn9 73.38(4)
Zn5 Ru1 Zn9 104.75(4)
Zn4 Ru1 Zn3 69.41(4)
Zn8 Ru1 Zn3 73.01(4)
Zn1 Ru1 Zn3 69.52(4)
Zn5 Ru1 Zn3 127.17(4)
Zn9 Ru1 Zn3 127.49(4)
Zn4 Ru1 Zn10 138.20(4)
Zn8 Ru1 Zn10 66.20(4)
Zn1 Ru1 Zn10 139.12(4)
Zn5 Ru1 Zn10 65.48(3)
Zn9 Ru1 Zn10 65.75(4)
Zn3 Ru1 Zn10 139.20(4)
Zn4 Ru1 Zn6 127.56(4)
Zn8 Ru1 Zn6 64.24(4)
Zn1 Ru1 Zn6 68.23(3)
Zn5 Ru1 Zn6 159.72(4)
Zn9 Ru1 Zn6 64.70(3)
Zn3 Ru1 Zn6 67.68(4)
Zn10 Ru1 Zn6 94.24(4)
Zn4 Ru1 Zn2 68.24(4)
Zn8 Ru1 Zn2 159.36(4)
Zn1 Ru1 Zn2 67.84(4)
Zn5 Ru1 Zn2 64.74(4)
Zn9 Ru1 Zn2 64.79(4)
Zn3 Ru1 Zn2 127.63(4)
Zn10 Ru1 Zn2 93.16(4)
Zn6 Ru1 Zn2 119.85(4)
Zn4 Ru1 Zn7 68.35(4)
Zn8 Ru1 Zn7 63.87(4)
Zn1 Ru1 Zn7 127.78(4)
Zn5 Ru1 Zn7 64.75(4)
Zn9 Ru1 Zn7 158.82(4)
Zn3 Ru1 Zn7 67.75(4)
Zn10 Ru1 Zn7 93.10(4)
Zn6 Ru1 Zn7 118.62(4)
Zn2 Ru1 Zn7 120.42(4)
C47 Zn1 Ru1 175.1(3)
C47 Zn1 Zn2 123.8(3)
Ru1 Zn1 Zn2 57.17(3)
C47 Zn1 Zn6 125.3(2)
Ru1 Zn1 Zn6 56.94(3)
Zn2 Zn1 Zn6 103.08(4)
C47 Zn1 Zn4 120.6(3)
Ru1 Zn1 Zn4 55.11(3)
Zn2 Zn1 Zn4 60.01(3)
Zn6 Zn1 Zn4 105.78(4)
C47 Zn1 Zn3 121.2(3)
Ru1 Zn1 Zn3 55.36(3)
Zn2 Zn1 Zn3 106.47(4)
Zn6 Zn1 Zn3 59.46(4)
Zn4 Zn1 Zn3 59.90(3)
C47 Zn1 Zn9 131.5(3)
Ru1 Zn1 Zn9 53.33(3)
Zn2 Zn1 Zn9 55.58(3)
Zn6 Zn1 Zn9 55.36(3)
Zn4 Zn1 Zn9 100.60(4)
Zn3 Zn1 Zn9 100.46(4)
C31 Zn2 C30 36.6(3)
C31 Zn2 C29 60.4(3)
C30 Zn2 C29 36.5(3)
C31 Zn2 C28 59.4(3)
C30 Zn2 C28 60.3(3)
C29 Zn2 C28 36.2(3)
C31 Zn2 C27 35.6(3)
C30 Zn2 C27 60.3(3)
C29 Zn2 C27 60.0(3)
C28 Zn2 C27 35.4(3)
C31 Zn2 Ru1 147.1(2)
C30 Zn2 Ru1 152.6(2)
C29 Zn2 Ru1 151.5(2)
C28 Zn2 Ru1 145.7(2)
C27 Zn2 Ru1 143.1(2)
C31 Zn2 Zn5 156.3(2)
C30 Zn2 Zn5 123.8(2)
C29 Zn2 Zn5 95.9(2)
C28 Zn2 Zn5 101.4(2)
C27 Zn2 Zn5 133.3(2)
Ru1 Zn2 Zn5 56.47(3)
C31 Zn2 Zn9 101.6(2)
C30 Zn2 Zn9 97.8(2)
C29 Zn2 Zn9 126.7(2)
C28 Zn2 Zn9 157.9(2)
C27 Zn2 Zn9 132.9(2)
Ru1 Zn2 Zn9 56.46(3)
Zn5 Zn2 Zn9 93.74(4)
C31 Zn2 Zn1 94.9(2)
C30 Zn2 Zn1 126.8(2)
C29 Zn2 Zn1 153.0(2)
C28 Zn2 Zn1 123.5(2)
C27 Zn2 Zn1 93.8(2)
Ru1 Zn2 Zn1 54.99(3)
Zn5 Zn2 Zn1 107.98(4)
Zn9 Zn2 Zn1 65.22(4)
C31 Zn2 Zn4 125.8(2)
C30 Zn2 Zn4 152.7(2)
C29 Zn2 Zn4 123.4(2)
C28 Zn2 Zn4 93.2(2)
C27 Zn2 Zn4 94.6(2)
Ru1 Zn2 Zn4 54.68(3)
Zn5 Zn2 Zn4 64.42(4)
Zn9 Zn2 Zn4 107.94(4)
Zn1 Zn2 Zn4 60.36(3)
C52 Zn3 Ru1 175.9(3)
C52 Zn3 Zn6 125.9(3)
Ru1 Zn3 Zn6 57.11(3)
C52 Zn3 Zn7 122.3(3)
Ru1 Zn3 Zn7 57.20(3)
Zn6 Zn3 Zn7 102.67(4)
C52 Zn3 Zn4 120.9(3)
Ru1 Zn3 Zn4 55.06(3)
Zn6 Zn3 Zn4 106.24(4)
Zn7 Zn3 Zn4 60.15(4)
C52 Zn3 Zn1 123.1(3)
Ru1 Zn3 Zn1 55.12(3)
Zn6 Zn3 Zn1 60.02(4)
Zn7 Zn3 Zn1 106.44(4)
Zn4 Zn3 Zn1 59.93(3)
C52 Zn3 Zn8 130.3(3)
Ru1 Zn3 Zn8 53.30(3)
Zn6 Zn3 Zn8 55.19(3)
Zn7 Zn3 Zn8 54.92(3)
Zn4 Zn3 Zn8 100.26(4)
Zn1 Zn3 Zn8 100.42(4)
C49 Zn4 Ru1 174.7(3)
C49 Zn4 Zn2 124.7(3)
Ru1 Zn4 Zn2 57.08(3)
C49 Zn4 Zn7 124.6(3)
Ru1 Zn4 Zn7 57.12(3)
Zn2 Zn4 Zn7 103.31(4)
C49 Zn4 Zn3 120.2(3)
Ru1 Zn4 Zn3 55.53(3)
Zn2 Zn4 Zn3 106.39(4)
Zn7 Zn4 Zn3 59.64(4)
C49 Zn4 Zn1 120.5(3)
Ru1 Zn4 Zn1 55.34(3)
Zn2 Zn4 Zn1 59.63(3)
Zn7 Zn4 Zn1 106.23(4)
Zn3 Zn4 Zn1 60.17(3)
C49 Zn4 Zn5 131.5(3)
Ru1 Zn4 Zn5 53.75(3)
Zn2 Zn4 Zn5 55.74(3)
Zn7 Zn4 Zn5 55.75(4)
Zn3 Zn4 Zn5 101.09(4)
Zn1 Zn4 Zn5 100.97(4)
C48 Zn5 Ru1 172.7(3)
C48 Zn5 Zn2 118.1(3)
Ru1 Zn5 Zn2 58.79(3)
C48 Zn5 Zn7 119.7(3)
Ru1 Zn5 Zn7 58.89(3)
Zn2 Zn5 Zn7 110.40(4)
C48 Zn5 Zn10 129.1(3)
Ru1 Zn5 Zn10 58.13(3)
Zn2 Zn5 Zn10 86.07(4)
Zn7 Zn5 Zn10 86.07(4)
C48 Zn5 Zn4 119.2(3)
Ru1 Zn5 Zn4 53.54(3)
Zn2 Zn5 Zn4 59.85(4)
Zn7 Zn5 Zn4 59.99(4)
Zn10 Zn5 Zn4 111.67(4)
C18 Zn6 C17 36.4(3)
C18 Zn6 C20 59.2(3)
C17 Zn6 C20 59.3(3)
C18 Zn6 C19 36.3(2)
C17 Zn6 C19 60.6(3)
C20 Zn6 C19 35.4(3)
C18 Zn6 C21 59.2(3)
C17 Zn6 C21 35.4(3)
C20 Zn6 C21 35.3(3)
C19 Zn6 C21 59.4(3)
C18 Zn6 Ru1 147.2(2)
C17 Zn6 Ru1 143.1(2)
C20 Zn6 Ru1 152.4(2)
C19 Zn6 Ru1 152.6(2)
C21 Zn6 Ru1 146.4(2)
C18 Zn6 Zn8 156.1(2)
C17 Zn6 Zn8 131.7(2)
C20 Zn6 Zn8 97.0(2)
C19 Zn6 Zn8 124.3(2)
C21 Zn6 Zn8 100.6(2)
Ru1 Zn6 Zn8 56.64(3)
C18 Zn6 Zn9 102.1(2)
C17 Zn6 Zn9 134.7(2)
C20 Zn6 Zn9 125.1(2)
C19 Zn6 Zn9 97.4(2)
C21 Zn6 Zn9 156.8(2)
Ru1 Zn6 Zn9 56.53(3)
Zn8 Zn6 Zn9 93.55(4)
C18 Zn6 Zn3 124.6(2)
C17 Zn6 Zn3 93.1(2)
C20 Zn6 Zn3 124.9(2)
C19 Zn6 Zn3 152.2(2)
C21 Zn6 Zn3 94.2(2)
Ru1 Zn6 Zn3 55.21(3)
Zn8 Zn6 Zn3 65.26(4)
Zn9 Zn6 Zn3 108.47(4)
C18 Zn6 Zn1 94.89(19)
C17 Zn6 Zn1 94.9(2)
C20 Zn6 Zn1 152.6(2)
C19 Zn6 Zn1 126.0(2)
C21 Zn6 Zn1 125.9(2)
Ru1 Zn6 Zn1 54.83(3)
Zn8 Zn6 Zn1 108.19(4)
Zn9 Zn6 Zn1 65.08(4)
Zn3 Zn6 Zn1 60.53(4)
C37 Zn7 C41 36.1(3)
C37 Zn7 C38 37.2(3)
C41 Zn7 C38 61.2(3)
C37 Zn7 C39 58.8(3)
C41 Zn7 C39 58.6(3)
C38 Zn7 C39 35.3(3)
C37 Zn7 C40 59.4(3)
C41 Zn7 C40 36.4(3)
C38 Zn7 C40 59.1(3)
C39 Zn7 C40 33.5(3)
C37 Zn7 Ru1 152.9(2)
C41 Zn7 Ru1 152.1(2)
C38 Zn7 Ru1 145.7(3)
C39 Zn7 Ru1 144.2(2)
C40 Zn7 Ru1 146.6(2)
C37 Zn7 Zn8 124.4(2)
C41 Zn7 Zn8 96.5(2)
C38 Zn7 Zn8 157.5(3)
C39 Zn7 Zn8 132.7(2)
C40 Zn7 Zn8 102.2(2)
Ru1 Zn7 Zn8 56.67(3)
C37 Zn7 Zn5 98.0(2)
C41 Zn7 Zn5 126.3(2)
C38 Zn7 Zn5 101.0(3)
C39 Zn7 Zn5 133.3(2)
C40 Zn7 Zn5 157.1(2)
Ru1 Zn7 Zn5 56.35(3)
Zn8 Zn7 Zn5 93.99(4)
C37 Zn7 Zn3 152.0(2)
C41 Zn7 Zn3 124.3(2)
C38 Zn7 Zn3 124.1(2)
C39 Zn7 Zn3 94.7(2)
C40 Zn7 Zn3 93.7(2)
Ru1 Zn7 Zn3 55.05(3)
Zn8 Zn7 Zn3 65.28(4)
Zn5 Zn7 Zn3 107.86(4)
C37 Zn7 Zn4 126.2(2)
C41 Zn7 Zn4 153.1(2)
C38 Zn7 Zn4 93.7(2)
C39 Zn7 Zn4 95.7(2)
C40 Zn7 Zn4 123.9(2)
Ru1 Zn7 Zn4 54.52(3)
Zn8 Zn7 Zn4 107.92(4)
Zn5 Zn7 Zn4 64.26(4)
Zn3 Zn7 Zn4 60.20(3)
C50 Zn8 Ru1 172.8(3)
C50 Zn8 Zn7 119.4(3)
Ru1 Zn8 Zn7 59.46(3)
C50 Zn8 Zn6 117.4(3)
Ru1 Zn8 Zn6 59.12(3)
Zn7 Zn8 Zn6 110.61(5)
C50 Zn8 Zn10 129.2(3)
Ru1 Zn8 Zn10 57.86(3)
Zn7 Zn8 Zn10 86.29(4)
Zn6 Zn8 Zn10 86.95(4)
C50 Zn8 Zn3 119.2(3)
Ru1 Zn8 Zn3 53.70(3)
Zn7 Zn8 Zn3 59.80(4)
Zn6 Zn8 Zn3 59.55(4)
Zn10 Zn8 Zn3 111.55(4)
C51 Zn9 Ru1 174.7(3)
C51 Zn9 Zn6 118.6(3)
Ru1 Zn9 Zn6 58.76(3)
C51 Zn9 Zn2 120.6(3)
Ru1 Zn9 Zn2 58.75(3)
Zn6 Zn9 Zn2 109.77(4)
C51 Zn9 Zn10 127.3(3)
Ru1 Zn9 Zn10 57.98(3)
Zn6 Zn9 Zn10 86.81(4)
Zn2 Zn9 Zn10 85.82(4)
C51 Zn9 Zn1 121.5(3)
Ru1 Zn9 Zn1 53.30(3)
Zn6 Zn9 Zn1 59.56(3)
Zn2 Zn9 Zn1 59.20(3)
Zn10 Zn9 Zn1 111.27(4)
C11B Zn10 C7B 37.8(2)
C11B Zn10 C10B 36.05(18)
C7B Zn10 C10B 60.0(3)
C11B Zn10 C8B 59.6(3)
C7B Zn10 C8B 35.23(18)
C10B Zn10 C8B 57.1(3)
C11B Zn10 C8A 48.4(3)
C7B Zn10 C8A 15.7(3)
C10B Zn10 C8A 60.4(3)
C8B Zn10 C8A 20.2(2)
C11B Zn10 C9A 54.1(3)
C7B Zn10 C9A 45.7(3)
C10B Zn10 C9A 39.2(3)
C8B Zn10 C9A 20.6(2)
C8A Zn10 C9A 34.88(10)
C11B Zn10 C7A 24.6(3)
C7B Zn10 C7A 19.4(3)
C10B Zn10 C7A 57.0(3)
C8B Zn10 C7A 52.8(2)
C8A Zn10 C7A 34.73(9)
C9A Zn10 C7A 57.79(15)
C11B Zn10 C10A 38.2(3)
C7B Zn10 C10A 58.8(3)
C10B Zn10 C10A 4.7(3)
C8B Zn10 C10A 53.1(3)
C8A Zn10 C10A 57.82(15)
C9A Zn10 C10A 34.78(10)
C7A Zn10 C10A 57.60(15)
C11B Zn10 C11A 10.3(3)
C7B Zn10 C11A 47.9(3)
C10B Zn10 C11A 31.4(3)
C8B Zn10 C11A 66.6(3)
C8A Zn10 C11A 57.66(15)
C9A Zn10 C11A 57.70(15)
C7A Zn10 C11A 34.56(9)
C10A Zn10 C11A 34.59(10)
C11B Zn10 C9B 58.0(3)
C7B Zn10 C9B 57.6(3)
C10B Zn10 C9B 33.51(15)
C8B Zn10 C9B 33.24(15)
C8A Zn10 C9B 47.9(2)
C9A Zn10 C9B 13.2(2)
C7A Zn10 C9B 67.1(2)
C10A Zn10 C9B 28.8(3)
C11A Zn10 C9B 58.9(2)
C11B Zn10 Ru1 154.4(3)
C7B Zn10 Ru1 149.3(3)
C10B Zn10 Ru1 150.4(3)
C8B Zn10 Ru1 144.2(2)
C8A Zn10 Ru1 148.16(13)
C9A Zn10 Ru1 151.35(15)
C7A Zn10 Ru1 146.83(13)
C10A Zn10 Ru1 151.90(14)
C11A Zn10 Ru1 149.00(14)
C9B Zn10 Ru1 145.1(2)
C11B Zn10 Zn5 129.1(3)
C7B Zn10 Zn5 151.8(3)
C10B Zn10 Zn5 96.8(2)
C8B Zn10 Zn5 120.0(2)
C8A Zn10 Zn5 139.86(13)
C9A Zn10 Zn5 106.36(14)
C7A Zn10 Zn5 153.25(12)
C10A Zn10 Zn5 96.71(14)
C11A Zn10 Zn5 119.62(13)
C9B Zn10 Zn5 94.21(19)
Ru1 Zn10 Zn5 56.38(3)
C21 C17 C18 107.0(7)
C21 C17 C22 126.8(8)
C18 C17 C22 125.3(7)
C21 C17 Zn6 73.6(5)
C18 C17 Zn6 71.3(4)
C22 C17 Zn6 128.4(5)
C19 C18 C17 108.5(7)
C19 C18 C23 125.3(7)
C17 C18 C23 125.9(7)
C19 C18 Zn6 72.6(4)
C17 C18 Zn6 72.3(4)
C23 C18 Zn6 126.5(5)
C20 C19 C18 106.2(7)
C20 C19 C24 127.3(8)
C18 C19 C24 125.8(8)
C20 C19 Zn6 71.9(5)
C18 C19 Zn6 71.1(4)
C24 C19 Zn6 129.1(6)
C19 C20 C21 110.1(7)
C19 C20 C25 124.0(8)
C21 C20 C25 124.0(8)
C19 C20 Zn6 72.6(5)
C21 C20 Zn6 73.8(5)
C25 C20 Zn6 132.7(5)
C20 C21 C17 108.1(8)
C20 C21 C26 127.3(8)
C17 C21 C26 124.6(8)
C20 C21 Zn6 71.0(5)
C17 C21 Zn6 71.0(5)
C26 C21 Zn6 124.0(5)
C28 C27 C31 107.5(8)
C28 C27 C32 126.8(8)
C31 C27 C32 125.7(8)
C28 C27 Zn2 71.4(5)
C31 C27 Zn2 70.4(5)
C32 C27 Zn2 126.1(7)
C27 C28 C29 108.9(8)
C27 C28 C33 127.4(8)
C29 C28 C33 123.4(8)
C27 C28 Zn2 73.2(5)
C29 C28 Zn2 70.7(5)
C33 C28 Zn2 126.8(6)
C28 C29 C30 107.7(7)
C28 C29 C34 128.3(8)
C30 C29 C34 123.3(8)
C28 C29 Zn2 73.1(5)
C30 C29 Zn2 71.8(5)
C34 C29 Zn2 128.3(6)
C29 C30 C31 106.7(8)
C29 C30 C35 125.0(8)
C31 C30 C35 127.3(8)
C29 C30 Zn2 71.7(5)
C31 C30 Zn2 71.9(5)
C35 C30 Zn2 130.0(6)
C27 C31 C30 109.2(7)
C27 C31 C36 123.8(8)
C30 C31 C36 126.2(8)
C27 C31 Zn2 74.1(5)
C30 C31 Zn2 71.5(5)
C36 C31 Zn2 128.9(6)
C41 C37 C38 109.0(8)
C41 C37 C42 123.4(8)
C38 C37 C42 127.2(8)
C41 C37 Zn7 72.9(5)
C38 C37 Zn7 72.5(5)
C42 C37 Zn7 126.5(7)
C39 C38 C43 132.4(9)
C39 C38 C37 104.2(8)
C43 C38 C37 123.1(9)
C39 C38 Zn7 73.5(5)
C43 C38 Zn7 125.6(7)
C37 C38 Zn7 70.3(5)
C40 C39 C38 112.7(9)
C40 C39 C44 124.5(9)
C38 C39 C44 122.4(9)
C40 C39 Zn7 73.9(6)
C38 C39 Zn7 71.1(6)
C44 C39 Zn7 128.4(7)
C39 C40 C41 107.8(8)
C39 C40 C45 125.0(9)
C41 C40 C45 127.1(9)
C39 C40 Zn7 72.6(6)
C41 C40 Zn7 69.8(5)
C45 C40 Zn7 125.4(6)
C37 C41 C40 106.2(8)
C37 C41 C46 125.5(8)
C40 C41 C46 127.2(9)
C37 C41 Zn7 71.0(5)
C40 C41 Zn7 73.8(5)
C46 C41 Zn7 129.2(7)
C8A C7A C11A 108.0
C8A C7A C12A 126.0
C11A C7A C12A 126.0
C8A C7A Zn10 72.02(18)
C11A C7A Zn10 73.01(18)
C12A C7A Zn10 120.75(18)
C7A C8A C9A 108.0
C7A C8A C13A 126.0
C9A C8A C13A 126.0
C7A C8A Zn10 73.25(18)
C9A C8A Zn10 72.47(18)
C13A C8A Zn10 120.09(18)
C8A C9A C10A 108.0
C8A C9A C14A 126.0
C10A C9A C14A 126.0
C8A C9A Zn10 72.66(18)
C10A C9A Zn10 73.17(18)
C14A C9A Zn10 119.99(17)
C11A C10A C9A 108.0
C11A C10A C15A 126.0
C9A C10A C15A 126.0
C11A C10A Zn10 73.14(17)
C9A C10A Zn10 72.05(18)
C15A C10A Zn10 120.59(17)
C7A C11A C10A 108.0
C7A C11A C16A 126.0
C10A C11A C16A 126.0
C7A C11A Zn10 72.43(18)
C10A C11A Zn10 72.27(18)
C16A C11A Zn10 121.05(18)
C8B C7B C11B 108.0
C8B C7B C12B 126.0
C11B C7B C12B 126.0
C8B C7B Zn10 80.9(3)
C11B C7B Zn10 69.7(3)
C12B C7B Zn10 115.5(3)
C7B C8B C9B 108.0
C7B C8B C13B 126.0
C9B C8B C13B 126.0
C7B C8B Zn10 63.9(3)
C9B C8B Zn10 77.0(3)
C13B C8B Zn10 124.4(3)
C10B C9B C8B 108.0
C10B C9B C14B 126.0
C8B C9B C14B 126.0
C10B C9B Zn10 67.4(3)
C8B C9B Zn10 69.7(3)
C14B C9B Zn10 128.4(3)
C9B C10B C11B 108.0
C9B C10B C15B 126.0
C11B C10B C15B 126.0
C9B C10B Zn10 79.0(3)
C11B C10B Zn10 64.2(3)
C15B C10B Zn10 122.2(3)
C7B C11B C10B 108.0
C7B C11B C16B 126.0
C10B C11B C16B 126.0
C7B C11B Zn10 72.5(4)
C10B C11B Zn10 79.8(3)
C16B C11B Zn10 114.0(3)
C2A C1A C6A 120.0
C1A C2A C3A 120.0
C4A C3A C2A 120.0
C3A C4A C5A 120.0
C4A C5A C6A 120.0
C5A C6A C1A 120.0

loop_
_geom_bond_atom_site_label_1
_geom_bond_atom_site_label_2
_geom_bond_distance
Ru1 Zn4 2.4891(11)
Ru1 Zn8 2.4904(12)
Ru1 Zn1 2.4959(11)
Ru1 Zn5 2.4958(11)
Ru1 Zn9 2.4968(12)
Ru1 Zn3 2.5031(13)
Ru1 Zn10 2.5454(12)
Ru1 Zn6 2.5592(11)
Ru1 Zn2 2.5607(12)
Ru1 Zn7 2.5670(12)
Zn1 C47 2.004(8)
Zn1 Zn2 2.8223(14)
Zn1 Zn6 2.8357(13)
Zn1 Zn4 2.8433(13)
Zn1 Zn3 2.8501(15)
Zn1 Zn9 2.9830(14)
Zn2 C31 2.285(9)
Zn2 C30 2.280(9)
Zn2 C29 2.279(8)
Zn2 C28 2.310(9)
Zn2 C27 2.333(9)
Zn2 Zn5 2.7079(14)
Zn2 Zn9 2.7101(13)
Zn2 Zn4 2.8331(15)
Zn3 C52 1.966(9)
Zn3 Zn6 2.8195(14)
Zn3 Zn7 2.8263(14)
Zn3 Zn4 2.8423(14)
Zn3 Zn8 2.9705(15)
Zn4 C49 1.929(8)
Zn4 Zn7 2.8410(15)
Zn4 Zn5 2.9553(14)
Zn5 C48 1.944(8)
Zn5 Zn7 2.7117(15)
Zn5 Zn10 2.7269(13)
Zn6 C18 2.275(7)
Zn6 C17 2.288(8)
Zn6 C20 2.286(8)
Zn6 C19 2.294(8)
Zn6 C21 2.322(8)
Zn6 Zn8 2.6855(14)
Zn6 Zn9 2.7061(14)
Zn7 C37 2.267(8)
Zn7 C41 2.292(9)
Zn7 C38 2.298(9)
Zn7 C39 2.329(9)
Zn7 C40 2.345(9)
Zn7 Zn8 2.6760(14)
Zn8 C50 1.960(9)
Zn8 Zn10 2.7505(16)
Zn9 C51 1.971(8)
Zn9 Zn10 2.7374(14)
Zn10 C11B 2.106(12)
Zn10 C7B 2.143(12)
Zn10 C10B 2.303(11)
Zn10 C8B 2.357(10)
Zn10 C8A 2.357(6)
Zn10 C9A 2.355(6)
Zn10 C7A 2.373(5)
Zn10 C10A 2.369(6)
Zn10 C11A 2.380(6)
Zn10 C9B 2.448(9)
C17 C21 1.401(10)
C17 C18 1.425(10)
C17 C22 1.540(11)
C18 C19 1.422(10)
C18 C23 1.499(10)
C19 C20 1.394(11)
C19 C24 1.501(11)
C20 C21 1.396(10)
C20 C25 1.475(10)
C21 C26 1.504(11)
C27 C28 1.411(11)
C27 C31 1.411(11)
C27 C32 1.499(12)
C28 C29 1.426(11)
C28 C33 1.491(11)
C29 C30 1.429(10)
C29 C34 1.503(11)
C30 C31 1.432(11)
C30 C35 1.533(11)
C31 C36 1.502(11)
C37 C41 1.412(11)
C37 C38 1.456(12)
C37 C42 1.512(12)
C38 C39 1.405(12)
C38 C43 1.462(12)
C39 C40 1.347(11)
C39 C44 1.472(12)
C40 C41 1.448(12)
C40 C45 1.488(12)
C41 C46 1.564(12)
C7A C8A 1.412(3)
C7A C11A 1.412(3)
C7A C12A 1.501(3)
C8A C9A 1.412(3)
C8A C13A 1.501(3)
C9A C10A 1.412(3)
C9A C14A 1.501(3)
C10A C11A 1.412(3)
C10A C15A 1.501(3)
C11A C16A 1.501(3)
C7B C8B 1.3767(19)
C7B C11B 1.377(2)
C7B C12B 1.464(2)
C8B C9B 1.377(2)
C8B C13B 1.464(2)
C9B C10B 1.377(2)
C9B C14B 1.464(2)
C10B C11B 1.377(2)
C10B C15B 1.463(2)
C11B C16B 1.464(2)
C1A C2A 1.376(2)
C1A C6A 1.376(2)
C2A C3A 1.376(2)
C3A C4A 1.376(2)
C4A C5A 1.376(2)
C5A C6A 1.376(2)
